data_7230562
loop_
_publ_author_name
'Guo, Jiao-Mei'
'Wang, Wen-Bo'
'Guo, Jia'
'Zhu, Yan-Shuo'
'Bai, Xu-Guan'
'Jin, Shao-Jing'
'Wang, Qi-Lin'
'Bu, Zhan-Wei'

_publ_section_title
;
 Diastereoselective construction of 4-indole substituted chromans bearing
 a ketal motif through a three-component Friedel--Crafts
 alkylation/ketalization sequence
;
_journal_issue 28
_journal_name_full 'RSC Advances'
_journal_page_first 15641
_journal_paper_doi 10.1039/C8RA02481B
_journal_volume 8
_journal_year 2018
_chemical_formula_moiety 'C31 H25 Cl2 N O2'
_chemical_formula_sum 'C31 H25 Cl2 N O2'
_chemical_formula_weight 514.42
_space_group_crystal_system triclinic
_space_group_IT_number 2
_space_group_name_Hall '-P 1'
_space_group_name_H-M_alt 'P -1'
_symmetry_space_group_name_Hall '-P 1'
_symmetry_space_group_name_H-M 'P -1'
_atom_sites_solution_hydrogens geom
_atom_sites_solution_primary direct
_atom_sites_solution_secondary difmap
_audit_creation_method SHELXL-2014/7
_audit_update_record
;
2017-06-21 deposited with the CCDC.
2018-04-16 downloaded from the CCDC.
;
_cell_angle_alpha 95.0880(10)
_cell_angle_beta 91.1550(10)
_cell_angle_gamma 104.0260(10)
_cell_formula_units_Z 2
_cell_length_a 9.3851(6)
_cell_length_b 11.5543(8)
_cell_length_c 12.0921(8)
_cell_measurement_reflns_used 6098
_cell_measurement_temperature 100(2)
_cell_measurement_theta_max 30.69
_cell_measurement_theta_min 2.37
_cell_volume 1265.96(15)
_computing_cell_refinement 'Bruker SAINT'
_computing_data_collection 'Bruker APEX2'
_computing_data_reduction 'Bruker SAINT'
_computing_molecular_graphics 'Bruker SHELXTL'
_computing_publication_material 'Bruker SHELXTL'
_computing_structure_refinement 'SHELXL-2014 (Sheldrick 2014)'
_computing_structure_solution 'SHELXS-97 (Sheldrick 2008)'
_diffrn_ambient_temperature 100(2)
_diffrn_measured_fraction_theta_full 0.996
_diffrn_measured_fraction_theta_max 0.912
_diffrn_measurement_device_type 'Bruker APEX-II CCD'
_diffrn_measurement_method '\f and \w scans'
_diffrn_radiation_type MoK\a
_diffrn_radiation_wavelength 0.71073
_diffrn_reflns_av_R_equivalents 0.0291
_diffrn_reflns_av_unetI/netI 0.0383
_diffrn_reflns_Laue_measured_fraction_full 0.996
_diffrn_reflns_Laue_measured_fraction_max 0.912
_diffrn_reflns_limit_h_max 13
_diffrn_reflns_limit_h_min -13
_diffrn_reflns_limit_k_max 16
_diffrn_reflns_limit_k_min -15
_diffrn_reflns_limit_l_max 16
_diffrn_reflns_limit_l_min -16
_diffrn_reflns_number 19072
_diffrn_reflns_point_group_measured_fraction_full 0.996
_diffrn_reflns_point_group_measured_fraction_max 0.912
_diffrn_reflns_theta_full 25.242
_diffrn_reflns_theta_max 31.044
_diffrn_reflns_theta_min 1.692
_diffrn_source 'fine-focus sealed tube'
_exptl_absorpt_coefficient_mu 0.286
_exptl_absorpt_correction_type multi-scan
_exptl_absorpt_process_details sadabs
_exptl_crystal_colour colourless
_exptl_crystal_density_diffrn 1.350
_exptl_crystal_description block
_exptl_crystal_F_000 536
_exptl_crystal_size_max 0.280
_exptl_crystal_size_mid 0.240
_exptl_crystal_size_min 0.210
_exptl_transmission_factor_max 0.7462
_exptl_transmission_factor_min 0.7000
_refine_diff_density_max 0.384
_refine_diff_density_min -0.258
_refine_diff_density_rms 0.058
_refine_ls_extinction_method none
_refine_ls_goodness_of_fit_ref 1.034
_refine_ls_hydrogen_treatment constr
_refine_ls_matrix_type full
_refine_ls_number_parameters 326
_refine_ls_number_reflns 7379
_refine_ls_number_restraints 0
_refine_ls_restrained_S_all 1.034
_refine_ls_R_factor_all 0.0513
_refine_ls_R_factor_gt 0.0375
_refine_ls_shift/su_max 0.001
_refine_ls_shift/su_mean 0.000
_refine_ls_structure_factor_coef Fsqd
_refine_ls_weighting_details 'w=1/[\s^2^(Fo^2^)+(0.0559P)^2^+0.2504P] where P=(Fo^2^+2Fc^2^)/3'
_refine_ls_weighting_scheme calc
_refine_ls_wR_factor_gt 0.0992
_refine_ls_wR_factor_ref 0.1070
_reflns_Friedel_coverage 0.000
_reflns_number_gt 5878
_reflns_number_total 7379
_reflns_threshold_expression 'I > 2\s(I)'
_cod_data_source_file c8ra02481b2.cif
_cod_data_source_block mo_hd_wql2_0m
_cod_database_code 7230562
_shelx_shelxl_version_number 2014/7
_shelx_space_group_comment
;
The symmetry employed for this shelxl refinement is uniquely defined
by the following loop, which should always be used as a source of
symmetry information in preference to the above space-group names.
They are only intended as comments.
;
_shelx_estimated_absorpt_t_min 0.924
_shelx_estimated_absorpt_t_max 0.942

loop_
_space_group_symop_operation_xyz
'x, y, z'
'-x, -y, -z'

loop_
_atom_site_label
_atom_site_type_symbol
_atom_site_fract_x
_atom_site_fract_y
_atom_site_fract_z
_atom_site_U_iso_or_equiv
_atom_site_adp_type
_atom_site_occupancy
_atom_site_site_symmetry_order
_atom_site_calc_flag
_atom_site_refinement_flags_posn
_atom_site_refinement_flags_adp
Cl1 Cl 0.79164(4) 0.16706(3) 0.60898(3) 0.02360(9) Uani 1 1 d . .
Cl2 Cl 0.88216(4) 0.51748(3) 0.33242(3) 0.02516(9) Uani 1 1 d . .
O1 O 0.48679(10) 0.17219(8) 0.58576(7) 0.01648(18) Uani 1 1 d . .
O2 O 0.36712(10) 0.30684(8) 0.67450(7) 0.01714(19) Uani 1 1 d . .
N1 N 0.18640(12) 0.35156(10) 0.17292(9) 0.0165(2) Uani 1 1 d . .
C1 C 0.31495(17) 0.74534(14) -0.00508(13) 0.0285(3) Uani 1 1 d . .
H1 H 0.3614 0.8204 -0.0302 0.034 Uiso 1 1 calc R U
C2 C 0.34158(19) 0.64120(16) -0.05540(14) 0.0339(4) Uani 1 1 d . .
H25 H 0.4077 0.6447 -0.1142 0.041 Uiso 1 1 calc R U
C3 C 0.27141(18) 0.53075(14) -0.02003(13) 0.0292(3) Uani 1 1 d . .
H3 H 0.2893 0.4592 -0.0555 0.035 Uiso 1 1 calc R U
C4 C 0.17555(14) 0.52447(12) 0.06662(11) 0.0183(3) Uani 1 1 d . .
C5 C 0.09543(14) 0.40464(12) 0.10304(11) 0.0193(3) Uani 1 1 d . .
H24 H 0.0089 0.4152 0.1445 0.023 Uiso 1 1 calc R U
H23 H 0.0591 0.3484 0.0362 0.023 Uiso 1 1 calc R U
C6 C 0.22133(14) 0.38479(11) 0.28441(10) 0.0159(2) Uani 1 1 d . .
H22 H 0.1960 0.4501 0.3259 0.019 Uiso 1 1 calc R U
C7 C 0.29779(13) 0.31046(11) 0.32700(10) 0.0139(2) Uani 1 1 d . .
C8 C 0.35165(13) 0.31469(11) 0.44552(10) 0.0134(2) Uani 1 1 d . .
H17 H 0.3340 0.3886 0.4865 0.016 Uiso 1 1 calc R U
C9 C 0.26626(14) 0.20643(11) 0.50234(10) 0.0155(2) Uani 1 1 d . .
H10 H 0.1664 0.2161 0.5180 0.019 Uiso 1 1 calc R U
H9 H 0.2561 0.1323 0.4519 0.019 Uiso 1 1 calc R U
C10 C 0.34568(13) 0.19534(11) 0.61043(10) 0.0146(2) Uani 1 1 d . .
C11 C 0.26411(14) 0.09135(11) 0.67105(10) 0.0161(2) Uani 1 1 d . .
C12 C 0.31437(15) -0.01163(12) 0.67764(11) 0.0190(3) Uani 1 1 d . .
H14 H 0.4035 -0.0178 0.6445 0.023 Uiso 1 1 calc R U
C13 C 0.23468(16) -0.10592(12) 0.73273(12) 0.0224(3) Uani 1 1 d . .
H11 H 0.2706 -0.1754 0.7383 0.027 Uiso 1 1 calc R U
C14 C 0.10322(16) -0.09856(13) 0.77942(12) 0.0246(3) Uani 1 1 d . .
H2 H 0.0485 -0.1633 0.8162 0.030 Uiso 1 1 calc R U
C15 C 0.15166(15) 0.63038(13) 0.11717(12) 0.0216(3) Uani 1 1 d . .
H4 H 0.0871 0.6275 0.1769 0.026 Uiso 1 1 calc R U
C16 C 0.22088(17) 0.74084(13) 0.08168(13) 0.0258(3) Uani 1 1 d . .
H5 H 0.2035 0.8126 0.1170 0.031 Uiso 1 1 calc R U
C17 C 0.51612(13) 0.32321(11) 0.45431(10) 0.0135(2) Uani 1 1 d . .
C18 C 0.57271(13) 0.25251(11) 0.52297(10) 0.0139(2) Uani 1 1 d . .
C19 C 0.45248(17) 0.31765(14) 0.77636(11) 0.0242(3) Uani 1 1 d . .
H6 H 0.4007 0.2595 0.8252 0.036 Uiso 1 1 calc R U
H7 H 0.4667 0.3989 0.8132 0.036 Uiso 1 1 calc R U
H8 H 0.5483 0.3019 0.7602 0.036 Uiso 1 1 calc R U
C20 C 0.05136(16) 0.00364(14) 0.77249(13) 0.0254(3) Uani 1 1 d . .
H12 H -0.0392 0.0085 0.8040 0.031 Uiso 1 1 calc R U
C21 C 0.13203(15) 0.09883(13) 0.71943(12) 0.0208(3) Uani 1 1 d . .
H13 H 0.0973 0.1692 0.7160 0.025 Uiso 1 1 calc R U
C22 C 0.72422(14) 0.26057(12) 0.52820(11) 0.0169(2) Uani 1 1 d . .
C23 C 0.82062(14) 0.34037(12) 0.46912(11) 0.0189(3) Uani 1 1 d . .
H15 H 0.9232 0.3456 0.4731 0.023 Uiso 1 1 calc R U
C24 C 0.76320(14) 0.41243(12) 0.40397(11) 0.0170(2) Uani 1 1 d . .
C25 C 0.61312(14) 0.40383(11) 0.39488(10) 0.0154(2) Uani 1 1 d . .
H16 H 0.5765 0.4529 0.3482 0.019 Uiso 1 1 calc R U
C26 C 0.31289(13) 0.22552(11) 0.23633(10) 0.0140(2) Uani 1 1 d . .
C27 C 0.24194(14) 0.25367(11) 0.14117(10) 0.0157(2) Uani 1 1 d . .
C28 C 0.23324(15) 0.18588(13) 0.03851(11) 0.0215(3) Uani 1 1 d . .
H21 H 0.1837 0.2044 -0.0244 0.026 Uiso 1 1 calc R U
C29 C 0.29935(16) 0.09093(13) 0.03176(12) 0.0247(3) Uani 1 1 d . .
H20 H 0.2955 0.0438 -0.0372 0.030 Uiso 1 1 calc R U
C30 C 0.37204(15) 0.06256(12) 0.12456(12) 0.0225(3) Uani 1 1 d . .
H19 H 0.4174 -0.0027 0.1171 0.027 Uiso 1 1 calc R U
C31 C 0.37843(14) 0.12845(11) 0.22663(11) 0.0175(2) Uani 1 1 d . .
H18 H 0.4266 0.1082 0.2893 0.021 Uiso 1 1 calc R U

loop_
_atom_site_aniso_label
_atom_site_aniso_U_11
_atom_site_aniso_U_22
_atom_site_aniso_U_33
_atom_site_aniso_U_23
_atom_site_aniso_U_13
_atom_site_aniso_U_12
Cl1 0.01973(16) 0.03135(18) 0.02457(17) 0.00816(13) -0.00204(12) 0.01389(13)
Cl2 0.01786(16) 0.02751(18) 0.02982(18) 0.00921(14) 0.00567(13) 0.00232(13)
O1 0.0146(4) 0.0195(4) 0.0185(4) 0.0070(3) 0.0025(3) 0.0083(3)
O2 0.0205(5) 0.0177(4) 0.0141(4) 0.0011(3) -0.0018(3) 0.0067(4)
N1 0.0174(5) 0.0178(5) 0.0151(5) 0.0046(4) -0.0034(4) 0.0054(4)
C1 0.0273(7) 0.0264(7) 0.0273(7) 0.0118(6) -0.0035(6) -0.0050(6)
C2 0.0333(8) 0.0398(9) 0.0278(8) 0.0127(7) 0.0120(6) 0.0033(7)
C3 0.0326(8) 0.0276(8) 0.0289(8) 0.0068(6) 0.0082(6) 0.0083(6)
C4 0.0154(6) 0.0221(6) 0.0170(6) 0.0086(5) -0.0046(5) 0.0017(5)
C5 0.0168(6) 0.0207(6) 0.0210(6) 0.0095(5) -0.0055(5) 0.0033(5)
C6 0.0158(6) 0.0161(6) 0.0161(6) 0.0020(5) -0.0019(4) 0.0049(5)
C7 0.0135(5) 0.0139(5) 0.0141(5) 0.0029(4) -0.0015(4) 0.0028(4)
C8 0.0144(5) 0.0145(5) 0.0124(5) 0.0015(4) -0.0014(4) 0.0055(4)
C9 0.0145(6) 0.0189(6) 0.0139(6) 0.0037(5) -0.0015(4) 0.0050(5)
C10 0.0132(5) 0.0175(6) 0.0150(6) 0.0032(4) 0.0005(4) 0.0072(4)
C11 0.0159(6) 0.0188(6) 0.0141(6) 0.0036(5) -0.0009(4) 0.0047(5)
C12 0.0210(6) 0.0193(6) 0.0181(6) 0.0042(5) 0.0020(5) 0.0067(5)
C13 0.0280(7) 0.0164(6) 0.0229(7) 0.0042(5) -0.0007(5) 0.0049(5)
C14 0.0240(7) 0.0210(7) 0.0246(7) 0.0058(5) -0.0005(5) -0.0042(5)
C15 0.0190(6) 0.0238(7) 0.0208(6) 0.0065(5) 0.0002(5) 0.0016(5)
C16 0.0263(7) 0.0210(7) 0.0278(7) 0.0048(6) -0.0034(6) 0.0009(6)
C17 0.0141(5) 0.0139(5) 0.0126(5) -0.0008(4) -0.0018(4) 0.0043(4)
C18 0.0144(5) 0.0151(5) 0.0128(5) 0.0007(4) 0.0005(4) 0.0051(4)
C19 0.0265(7) 0.0285(7) 0.0165(6) 0.0012(5) -0.0046(5) 0.0053(6)
C20 0.0163(6) 0.0310(8) 0.0287(7) 0.0069(6) 0.0035(5) 0.0035(5)
C21 0.0169(6) 0.0236(7) 0.0239(7) 0.0067(5) 0.0019(5) 0.0072(5)
C22 0.0168(6) 0.0201(6) 0.0159(6) 0.0015(5) -0.0016(5) 0.0088(5)
C23 0.0141(6) 0.0237(6) 0.0194(6) -0.0005(5) 0.0002(5) 0.0065(5)
C24 0.0160(6) 0.0180(6) 0.0161(6) 0.0002(5) 0.0024(5) 0.0024(5)
C25 0.0179(6) 0.0141(5) 0.0139(5) -0.0004(4) -0.0018(4) 0.0040(5)
C26 0.0120(5) 0.0150(5) 0.0143(5) 0.0030(4) 0.0002(4) 0.0015(4)
C27 0.0140(5) 0.0170(6) 0.0149(6) 0.0042(4) -0.0007(4) 0.0007(4)
C28 0.0206(6) 0.0266(7) 0.0151(6) 0.0014(5) -0.0013(5) 0.0017(5)
C29 0.0231(7) 0.0277(7) 0.0199(7) -0.0051(5) 0.0028(5) 0.0023(6)
C30 0.0195(6) 0.0191(6) 0.0279(7) -0.0027(5) 0.0020(5) 0.0045(5)
C31 0.0153(6) 0.0177(6) 0.0199(6) 0.0022(5) -0.0001(5) 0.0048(5)

loop_
_atom_type_symbol
_atom_type_description
_atom_type_scat_dispersion_real
_atom_type_scat_dispersion_imag
_atom_type_scat_source
C C 0.0033 0.0016 'International Tables Vol C Tables 4.2.6.8 and 6.1.1.4'
H H 0.0000 0.0000 'International Tables Vol C Tables 4.2.6.8 and 6.1.1.4'
N N 0.0061 0.0033 'International Tables Vol C Tables 4.2.6.8 and 6.1.1.4'
O O 0.0106 0.0060 'International Tables Vol C Tables 4.2.6.8 and 6.1.1.4'
Cl Cl 0.1484 0.1585 'International Tables Vol C Tables 4.2.6.8 and 6.1.1.4'

loop_
_geom_angle_atom_site_label_1
_geom_angle_atom_site_label_2
_geom_angle_atom_site_label_3
_geom_angle
C18 O1 C10 114.87(9)
C10 O2 C19 114.92(10)
C6 N1 C27 108.42(10)
C6 N1 C5 125.44(11)
C27 N1 C5 125.96(11)
C2 C1 C16 120.18(14)
C2 C1 H1 119.9
C16 C1 H1 119.9
C1 C2 C3 120.02(15)
C1 C2 H25 120.0
C3 C2 H25 120.0
C4 C3 C2 120.58(15)
C4 C3 H3 119.7
C2 C3 H3 119.7
C15 C4 C3 118.55(13)
C15 C4 C5 120.60(12)
C3 C4 C5 120.83(13)
N1 C5 C4 113.63(10)
N1 C5 H24 108.8
C4 C5 H24 108.8
N1 C5 H23 108.8
C4 C5 H23 108.8
H24 C5 H23 107.7
C7 C6 N1 110.54(11)
C7 C6 H22 124.7
N1 C6 H22 124.7
C6 C7 C26 106.37(11)
C6 C7 C8 126.88(11)
C26 C7 C8 126.74(11)
C7 C8 C17 111.74(10)
C7 C8 C9 111.66(10)
C17 C8 C9 110.31(10)
C7 C8 H17 107.6
C17 C8 H17 107.6
C9 C8 H17 107.6
C10 C9 C8 110.64(10)
C10 C9 H10 109.5
C8 C9 H10 109.5
C10 C9 H9 109.5
C8 C9 H9 109.5
H10 C9 H9 108.1
O2 C10 O1 109.38(10)
O2 C10 C11 112.78(10)
O1 C10 C11 106.26(9)
O2 C10 C9 106.60(10)
O1 C10 C9 109.06(10)
C11 C10 C9 112.72(10)
C12 C11 C21 119.26(12)
C12 C11 C10 122.21(11)
C21 C11 C10 118.51(11)
C11 C12 C13 120.32(13)
C11 C12 H14 119.8
C13 C12 H14 119.8
C14 C13 C12 120.17(13)
C14 C13 H11 119.9
C12 C13 H11 119.9
C13 C14 C20 119.96(13)
C13 C14 H2 120.0
C20 C14 H2 120.0
C4 C15 C16 121.05(14)
C4 C15 H4 119.5
C16 C15 H4 119.5
C1 C16 C15 119.62(14)
C1 C16 H5 120.2
C15 C16 H5 120.2
C25 C17 C18 118.90(11)
C25 C17 C8 120.16(10)
C18 C17 C8 120.93(11)
O1 C18 C17 123.25(11)
O1 C18 C22 116.91(11)
C17 C18 C22 119.83(11)
O2 C19 H6 109.5
O2 C19 H7 109.5
H6 C19 H7 109.5
O2 C19 H8 109.5
H6 C19 H8 109.5
H7 C19 H8 109.5
C14 C20 C21 120.01(13)
C14 C20 H12 120.0
C21 C20 H12 120.0
C20 C21 C11 120.27(13)
C20 C21 H13 119.9
C11 C21 H13 119.9
C23 C22 C18 121.31(11)
C23 C22 Cl1 119.47(10)
C18 C22 Cl1 119.21(10)
C22 C23 C24 118.12(12)
C22 C23 H15 120.9
C24 C23 H15 120.9
C23 C24 C25 121.70(12)
C23 C24 Cl2 119.27(10)
C25 C24 Cl2 119.03(10)
C24 C25 C17 120.08(11)
C24 C25 H16 120.0
C17 C25 H16 120.0
C31 C26 C27 119.10(12)
C31 C26 C7 133.84(11)
C27 C26 C7 107.05(11)
N1 C27 C28 130.56(12)
N1 C27 C26 107.62(11)
C28 C27 C26 121.80(12)
C29 C28 C27 117.59(13)
C29 C28 H21 121.2
C27 C28 H21 121.2
C28 C29 C30 121.53(13)
C28 C29 H20 119.2
C30 C29 H20 119.2
C31 C30 C29 120.84(13)
C31 C30 H19 119.6
C29 C30 H19 119.6
C30 C31 C26 119.11(12)
C30 C31 H18 120.4
C26 C31 H18 120.4

loop_
_geom_bond_atom_site_label_1
_geom_bond_atom_site_label_2
_geom_bond_distance
Cl1 C22 1.7364(13)
Cl2 C24 1.7426(13)
O1 C18 1.3692(15)
O1 C10 1.4450(14)
O2 C10 1.4113(15)
O2 C19 1.4349(16)
N1 C6 1.3791(16)
N1 C27 1.3838(17)
N1 C5 1.4614(15)
C1 C2 1.379(2)
C1 C16 1.381(2)
C1 H1 0.9500
C2 C3 1.395(2)
C2 H25 0.9500
C3 C4 1.390(2)
C3 H3 0.9500
C4 C15 1.388(2)
C4 C5 1.5143(18)
C5 H24 0.9900
C5 H23 0.9900
C6 C7 1.3712(17)
C6 H22 0.9500
C7 C26 1.4381(17)
C7 C8 1.5027(16)
C8 C17 1.5237(17)
C8 C9 1.5387(17)
C8 H17 1.0000
C9 C10 1.5221(17)
C9 H10 0.9900
C9 H9 0.9900
C10 C11 1.5166(17)
C11 C12 1.3900(18)
C11 C21 1.3994(18)
C12 C13 1.3942(18)
C12 H14 0.9500
C13 C14 1.385(2)
C13 H11 0.9500
C14 C20 1.390(2)
C14 H2 0.9500
C15 C16 1.3934(19)
C15 H4 0.9500
C16 H5 0.9500
C17 C25 1.3953(17)
C17 C18 1.3970(17)
C18 C22 1.4020(17)
C19 H6 0.9800
C19 H7 0.9800
C19 H8 0.9800
C20 C21 1.3913(19)
C20 H12 0.9500
C21 H13 0.9500
C22 C23 1.3848(18)
C23 C24 1.3860(18)
C23 H15 0.9500
C24 C25 1.3892(18)
C25 H16 0.9500
C26 C31 1.4014(17)
C26 C27 1.4190(17)
C27 C28 1.3978(18)
C28 C29 1.382(2)
C28 H21 0.9500
C29 C30 1.405(2)
C29 H20 0.9500
C30 C31 1.3838(19)
C30 H19 0.9500
C31 H18 0.9500

loop_
_geom_hbond_atom_site_label_D
_geom_hbond_atom_site_label_H
_geom_hbond_atom_site_label_A
_geom_hbond_distance_DH
_geom_hbond_distance_HA
_geom_hbond_distance_DA
_geom_hbond_angle_DHA
_geom_hbond_site_symmetry_A
C5 H24 Cl2 0.99 2.88 3.7745(15) 150.9 1_455
C5 H24 Cl2 0.99 2.88 3.7745(15) 150.9 1_455
C5 H24 Cl2 0.99 2.88 3.7745(15) 150.9 1_455
C5 H24 Cl2 0.99 2.88 3.7745(15) 150.9 1_455
C5 H24 Cl2 0.99 2.88 3.7745(15) 150.9 1_455
C5 H24 Cl2 0.99 2.88 3.7745(15) 150.9 1_455
C5 H24 Cl2 0.99 2.88 3.7745(15) 150.9 1_455
C5 H24 Cl2 0.99 2.88 3.7745(15) 150.9 1_455

loop_
_geom_torsion_atom_site_label_1
_geom_torsion_atom_site_label_2
_geom_torsion_atom_site_label_3
_geom_torsion_atom_site_label_4
_geom_torsion
C16 C1 C2 C3 1.1(2)
C1 C2 C3 C4 -0.7(2)
C2 C3 C4 C15 -0.2(2)
C2 C3 C4 C5 178.09(14)
C6 N1 C5 C4 78.09(16)
C27 N1 C5 C4 -107.49(14)
C15 C4 C5 N1 -103.12(15)
C3 C4 C5 N1 78.65(16)
C27 N1 C6 C7 -0.41(14)
C5 N1 C6 C7 174.83(11)
N1 C6 C7 C26 0.44(14)
N1 C6 C7 C8 -178.07(11)
C6 C7 C8 C17 -125.60(13)
C26 C7 C8 C17 56.19(16)
C6 C7 C8 C9 110.31(14)
C26 C7 C8 C9 -67.90(16)
C7 C8 C9 C10 165.80(10)
C17 C8 C9 C10 40.91(13)
C19 O2 C10 O1 -56.98(13)
C19 O2 C10 C11 61.03(14)
C19 O2 C10 C9 -174.76(10)
C18 O1 C10 O2 -62.80(12)
C18 O1 C10 C11 175.18(10)
C18 O1 C10 C9 53.42(13)
C8 C9 C10 O2 54.50(13)
C8 C9 C10 O1 -63.49(13)
C8 C9 C10 C11 178.75(10)
O2 C10 C11 C12 -130.59(12)
O1 C10 C11 C12 -10.76(16)
C9 C10 C11 C12 108.63(14)
O2 C10 C11 C21 50.99(15)
O1 C10 C11 C21 170.82(11)
C9 C10 C11 C21 -69.78(15)
C21 C11 C12 C13 -0.6(2)
C10 C11 C12 C13 -178.98(12)
C11 C12 C13 C14 1.3(2)
C12 C13 C14 C20 -0.7(2)
C3 C4 C15 C16 0.5(2)
C5 C4 C15 C16 -177.72(12)
C2 C1 C16 C15 -0.8(2)
C4 C15 C16 C1 -0.1(2)
C7 C8 C17 C25 45.82(15)
C9 C8 C17 C25 170.66(11)
C7 C8 C17 C18 -135.30(12)
C9 C8 C17 C18 -10.46(16)
C10 O1 C18 C17 -22.46(16)
C10 O1 C18 C22 158.68(11)
C25 C17 C18 O1 179.01(11)
C8 C17 C18 O1 0.11(18)
C25 C17 C18 C22 -2.16(18)
C8 C17 C18 C22 178.94(11)
C13 C14 C20 C21 -0.5(2)
C14 C20 C21 C11 1.2(2)
C12 C11 C21 C20 -0.7(2)
C10 C11 C21 C20 177.80(12)
O1 C18 C22 C23 -179.02(11)
C17 C18 C22 C23 2.08(19)
O1 C18 C22 Cl1 1.87(16)
C17 C18 C22 Cl1 -177.03(9)
C18 C22 C23 C24 -0.16(19)
Cl1 C22 C23 C24 178.96(10)
C22 C23 C24 C25 -1.69(19)
C22 C23 C24 Cl2 177.76(10)
C23 C24 C25 C17 1.59(19)
Cl2 C24 C25 C17 -177.86(9)
C18 C17 C25 C24 0.37(18)
C8 C17 C25 C24 179.28(11)
C6 C7 C26 C31 -179.83(14)
C8 C7 C26 C31 -1.3(2)
C6 C7 C26 C27 -0.30(14)
C8 C7 C26 C27 178.22(12)
C6 N1 C27 C28 178.48(13)
C5 N1 C27 C28 3.3(2)
C6 N1 C27 C26 0.21(14)
C5 N1 C27 C26 -175.00(11)
C31 C26 C27 N1 179.67(11)
C7 C26 C27 N1 0.06(13)
C31 C26 C27 C28 1.21(19)
C7 C26 C27 C28 -178.40(12)
N1 C27 C28 C29 -179.42(13)
C26 C27 C28 C29 -1.4(2)
C27 C28 C29 C30 0.4(2)
C28 C29 C30 C31 0.7(2)
C29 C30 C31 C26 -0.9(2)
C27 C26 C31 C30 -0.08(18)
C7 C26 C31 C30 179.41(13)
